data_1519873
loop_
_publ_author_name
'Hursthouse, Michael B.'
'Huth, Susanne. L.'
'Withnell, J.'

_publ_section_title
;
 2,3-Dihydrothieno[3,4-B][1,4]dioxine-5-carbaldehyde
;
_journal_name_full 'Crystal Structure Report Archive'
_journal_page_first 277
_journal_year 2007
_chemical_formula_sum 'C7 H6 O3 S'
_chemical_formula_weight 170.18
_chemical_melting_point 139.0(10)
_chemical_name_systematic
;
 2,3-Dihydrothieno[3,4-B][1,4]dioxine-5-carbaldehyde
;
_space_group_IT_number 14
_symmetry_cell_setting monoclinic
_symmetry_space_group_name_Hall '-P 2ybc'
_symmetry_space_group_name_H-M 'P 1 21/c 1'
_atom_sites_solution_hydrogens geom
_atom_sites_solution_primary direct
_atom_sites_solution_secondary difmap
_cell_angle_alpha 90.00
_cell_angle_beta 106.290(2)
_cell_angle_gamma 90.00
_cell_formula_units_Z 4
_cell_length_a 10.0118(8)
_cell_length_b 4.3353(3)
_cell_length_c 16.6170(14)
_cell_measurement_reflns_used 1605
_cell_measurement_temperature 120(2)
_cell_measurement_theta_max 27.48
_cell_measurement_theta_min 2.91
_cell_volume 692.29(9)
_computing_cell_refinement 'DENZO (Otwinowski & Minor, 1997) & COLLECT (Hooft, R.W.W., 1998)'
_computing_data_collection 'COLLECT (Hooft, R.W.W., 1998)'
_computing_data_reduction 'DENZO (Otwinowski & Minor, 1997) & COLLECT (Hooft, R.W.W., 1998)'
_computing_structure_refinement 'SHELXL-97 (Sheldrick, 1997)'
_computing_structure_solution 'SHELXS-97 (Sheldrick, 1997)'
_diffrn_ambient_temperature 120(2)
_diffrn_detector_area_resol_mean 9.091
_diffrn_measured_fraction_theta_full 0.991
_diffrn_measured_fraction_theta_max 0.991
_diffrn_measurement_device_type 'Bruker-Nonius 95mm CCD camera on \k-goniostat'
_diffrn_measurement_method '\f & \w scans'
_diffrn_radiation_monochromator '10cm confocal mirrors'
_diffrn_radiation_source 'Bruker-Nonius FR591 rotating anode'
_diffrn_radiation_type MoK\a
_diffrn_radiation_wavelength 0.71073
_diffrn_reflns_av_R_equivalents 0.0000
_diffrn_reflns_av_sigmaI/netI 0.0667
_diffrn_reflns_limit_h_max 11
_diffrn_reflns_limit_h_min -11
_diffrn_reflns_limit_k_max 5
_diffrn_reflns_limit_k_min -5
_diffrn_reflns_limit_l_max 18
_diffrn_reflns_limit_l_min -19
_diffrn_reflns_number 4406
_diffrn_reflns_theta_full 25.00
_diffrn_reflns_theta_max 25.00
_diffrn_reflns_theta_min 3.75
_exptl_absorpt_coefficient_mu 0.412
_exptl_absorpt_correction_T_max 0.9959
_exptl_absorpt_correction_T_min 0.9039
_exptl_absorpt_correction_type multi-scan
_exptl_absorpt_process_details 'SADABS V2.10 (Sheldrick, G.M., 2003)'
_exptl_crystal_colour colourless
_exptl_crystal_density_diffrn 1.633
_exptl_crystal_density_method 'not measured'
_exptl_crystal_description lath
_exptl_crystal_F_000 352
_exptl_crystal_size_max 0.25
_exptl_crystal_size_mid 0.06
_exptl_crystal_size_min 0.01
_refine_diff_density_max 0.525
_refine_diff_density_min -1.033
_refine_diff_density_rms 0.121
_refine_ls_extinction_coef 0.024(4)
_refine_ls_extinction_expression Fc^*^=kFc[1+0.001xFc^2^\l^3^/sin(2\q)]^-1/4^
_refine_ls_extinction_method SHELXL
_refine_ls_goodness_of_fit_ref 1.094
_refine_ls_hydrogen_treatment constr
_refine_ls_matrix_type full
_refine_ls_number_parameters 102
_refine_ls_number_reflns 4407
_refine_ls_number_restraints 0
_refine_ls_restrained_S_all 1.094
_refine_ls_R_factor_all 0.0913
_refine_ls_R_factor_gt 0.0727
_refine_ls_shift/su_max 0.000
_refine_ls_shift/su_mean 0.000
_refine_ls_structure_factor_coef Fsqd
_refine_ls_weighting_details 'calc w=1/[\s^2^(Fo^2^)+(0.0578P)^2^+3.0732P] where P=(Fo^2^+2Fc^2^)/3'
_refine_ls_weighting_scheme calc
_refine_ls_wR_factor_gt 0.1614
_refine_ls_wR_factor_ref 0.1854
_reflns_number_gt 3616
_reflns_number_total 4407
_reflns_threshold_expression >2sigma(I)
_cod_data_source_file eCrystal-277.cif
_cod_data_source_block 2007jmw0002
_cod_depositor_comments
;
Citation :
Sample, Donated and Hursthouse, Michael B. and Huth, Susanne. L. and 
Withnell, J. (2007) 
University of Southampton, Crystal Structure Report Archive. 
(doi:10.5258/ecrystals/277)

More at:
http://ecrystals.chem.soton.ac.uk/277/

The following automatic conversions were performed:

'_chemical_melting_point' value '138 - 140' was changed to
'139.0(10)' - the average value was taken and precision was
estimated.

'_symmetry_cell_setting' value 'Monoclinic' changed to 'monoclinic'
according to the built-in table from CIF Core dictionary named
'cif_core.dic' version 2.4.1 from 2010-06-29.

Automatic conversion script
Id: cif_fix_values 3392 2015-05-12 13:50:21Z andrius 
;
_cod_original_sg_symbol_H-M P2(1)/c
_cod_database_code 1519873

loop_
_symmetry_equiv_pos_as_xyz
'x, y, z'
'-x, y+1/2, -z+1/2'
'-x, -y, -z'
'x, -y-1/2, z-1/2'

loop_
_atom_site_label
_atom_site_type_symbol
_atom_site_fract_x
_atom_site_fract_y
_atom_site_fract_z
_atom_site_U_iso_or_equiv
_atom_site_adp_type
_atom_site_occupancy
_atom_site_symmetry_multiplicity
_atom_site_calc_flag
_atom_site_refinement_flags
_atom_site_disorder_assembly
_atom_site_disorder_group
C1 C 0.2263(3) 0.8896(7) 0.25538(17) 0.0219(7) Uani 1 1 d . . .
C2 C 0.2279(3) 0.9268(7) 0.33793(17) 0.0191(7) Uani 1 1 d . . .
C3 C 0.1391(3) 1.0354(7) 0.45091(17) 0.0238(7) Uani 1 1 d . . .
H3A H 0.0912 0.8381 0.4543 0.029 Uiso 1 1 calc R . .
H3B H 0.0897 1.2014 0.4719 0.029 Uiso 1 1 calc R . .
C4 C 0.2868(3) 1.0178(7) 0.50455(18) 0.0256(8) Uani 1 1 d . . .
H4A H 0.3345 1.2147 0.5005 0.031 Uiso 1 1 calc R . .
H4B H 0.2877 0.9882 0.5638 0.031 Uiso 1 1 calc R . .
C5 C 0.3388(3) 0.7652(7) 0.39396(16) 0.0206(7) Uani 1 1 d . . .
C6 C 0.4197(3) 0.6086(7) 0.35371(18) 0.0238(7) Uani 1 1 d . . .
H6 H 0.4984 0.4880 0.3814 0.029 Uiso 1 1 calc R . .
C7 C 0.1317(3) 1.0287(8) 0.18282(18) 0.0267(8) Uani 1 1 d . . .
H7 H 0.0595 1.1555 0.1913 0.032 Uiso 1 1 calc R . .
O1 O 0.1343(2) 1.0977(5) 0.36360(12) 0.0231(5) Uani 1 1 d . . .
O2 O 0.3616(2) 0.7660(5) 0.47910(11) 0.0234(5) Uani 1 1 d . . .
O3 O 0.1385(2) 0.9942(5) 0.11087(12) 0.0303(6) Uani 1 1 d . . .
S1 S 0.36147(8) 0.65683(18) 0.24693(4) 0.0229(3) Uani 1 1 d . . .

loop_
_atom_site_aniso_label
_atom_site_aniso_U_11
_atom_site_aniso_U_22
_atom_site_aniso_U_33
_atom_site_aniso_U_23
_atom_site_aniso_U_13
_atom_site_aniso_U_12
C1 0.0221(17) 0.0282(18) 0.0137(15) -0.0010(13) 0.0022(12) -0.0016(14)
C2 0.0186(17) 0.0218(16) 0.0160(15) -0.0016(13) 0.0035(12) -0.0059(13)
C3 0.0259(18) 0.0357(19) 0.0096(15) -0.0010(13) 0.0046(12) -0.0034(15)
C4 0.0317(19) 0.0287(19) 0.0139(15) -0.0025(13) 0.0023(13) -0.0007(15)
C5 0.0212(16) 0.0264(17) 0.0101(13) 0.0023(13) -0.0024(11) -0.0051(14)
C6 0.0202(17) 0.0288(18) 0.0192(16) 0.0026(13) 0.0006(13) 0.0020(14)
C7 0.0229(18) 0.039(2) 0.0163(17) -0.0008(14) 0.0025(12) -0.0031(15)
O1 0.0225(12) 0.0331(13) 0.0131(10) 0.0017(9) 0.0040(8) 0.0035(10)
O2 0.0282(12) 0.0280(12) 0.0125(10) 0.0030(9) 0.0030(8) 0.0041(10)
O3 0.0359(14) 0.0404(15) 0.0114(11) 0.0013(10) 0.0014(9) -0.0024(11)
S1 0.0221(5) 0.0328(5) 0.0129(4) -0.0009(3) 0.0032(3) -0.0003(3)

loop_
_atom_type_symbol
_atom_type_description
_atom_type_scat_dispersion_real
_atom_type_scat_dispersion_imag
_atom_type_scat_source
C C 0.0033 0.0016 'International Tables Vol C Tables 4.2.6.8 and 6.1.1.4'
H H 0.0000 0.0000 'International Tables Vol C Tables 4.2.6.8 and 6.1.1.4'
O O 0.0106 0.0060 'International Tables Vol C Tables 4.2.6.8 and 6.1.1.4'
S S 0.1246 0.1234 'International Tables Vol C Tables 4.2.6.8 and 6.1.1.4'

loop_
_geom_angle_atom_site_label_1
_geom_angle_atom_site_label_2
_geom_angle_atom_site_label_3
_geom_angle
_geom_angle_site_symmetry_1
_geom_angle_site_symmetry_3
C2 C1 C7 127.3(3) . .
C2 C1 S1 111.1(2) . .
C7 C1 S1 121.5(2) . .
O1 C2 C1 124.2(3) . .
O1 C2 C5 123.2(2) . .
C1 C2 C5 112.6(3) . .
O1 C3 C4 110.6(2) . .
O1 C3 H3A 109.5 . .
C4 C3 H3A 109.5 . .
O1 C3 H3B 109.5 . .
C4 C3 H3B 109.5 . .
H3A C3 H3B 108.1 . .
O2 C4 C3 111.6(2) . .
O2 C4 H4A 109.3 . .
C3 C4 H4A 109.3 . .
O2 C4 H4B 109.3 . .
C3 C4 H4B 109.3 . .
H4A C4 H4B 108.0 . .
C6 C5 O2 123.9(2) . .
C6 C5 C2 112.7(2) . .
O2 C5 C2 123.4(3) . .
C5 C6 S1 111.6(2) . .
C5 C6 H6 124.2 . .
S1 C6 H6 124.2 . .
O3 C7 C1 124.2(3) . .
O3 C7 H7 117.9 . .
C1 C7 H7 117.9 . .
C2 O1 C3 112.2(2) . .
C5 O2 C4 110.6(2) . .
C6 S1 C1 91.94(14) . .

loop_
_geom_bond_atom_site_label_1
_geom_bond_atom_site_label_2
_geom_bond_distance
_geom_bond_site_symmetry_2
C1 C2 1.377(4) .
C1 C7 1.440(4) .
C1 S1 1.725(3) .
C2 O1 1.354(3) .
C2 C5 1.418(4) .
C3 O1 1.463(3) .
C3 C4 1.499(4) .
C3 H3A 0.9900 .
C3 H3B 0.9900 .
C4 O2 1.452(4) .
C4 H4A 0.9900 .
C4 H4B 0.9900 .
C5 C6 1.367(4) .
C5 O2 1.368(3) .
C6 S1 1.718(3) .
C6 H6 0.9500 .
C7 O3 1.225(4) .
C7 H7 0.9500 .
